data_4089536
loop_
_publ_author_name
'Cowley, Ryan E.'
'Golder, Matthew R.'
'Eckert, Nathan A.'
'Al-Afyouni, Malik H.'
'Holland, Patrick L.'

_publ_section_title
;
 Mechanism of Catalytic Nitrene Transfer Using Iron(I)--Isocyanide
 Complexes
;
_journal_issue 19
_journal_name_full Organometallics
_journal_page_first 5289
_journal_paper_doi 10.1021/om400379p
_journal_volume 32
_journal_year 2013
_chemical_formula_moiety 'C48 H75 Fe N4'
_chemical_formula_sum 'C48 H75 Fe N4'
_chemical_formula_weight 763.97
_chemical_name_common HOLRC10
_space_group_IT_number 14
_space_group_name_Hall '-P 2yn'
_space_group_name_H-M_alt 'P 1 21/n 1'
_symmetry_cell_setting monoclinic
_symmetry_space_group_name_H-M 'P 1 21/n 1'
_atom_sites_solution_hydrogens geom
_atom_sites_solution_primary direct
_atom_sites_solution_secondary difmap
_audit_creation_method SHELXL-97
_cell_angle_alpha 90.00
_cell_angle_beta 97.234(7)
_cell_angle_gamma 90.00
_cell_formula_units_Z 4
_cell_length_a 10.549(5)
_cell_length_b 34.799(15)
_cell_length_c 12.236(5)
_cell_measurement_reflns_used 4080
_cell_measurement_temperature 100.0(1)
_cell_measurement_theta_max 27.97
_cell_measurement_theta_min 2.40
_cell_volume 4456(3)
_computing_cell_refinement 'SAINT (Bruker, 2007)'
_computing_data_collection 'APEX2 (Bruker, 2007)'
_computing_data_reduction 'SAINT (Bruker, 2007)'
_computing_molecular_graphics 'SHELXTL (Sheldrick, 2008)'
_computing_publication_material 'SHELXTL (Sheldrick, 2008)'
_computing_structure_refinement 'SHELXL-97 (Sheldrick, 2008)'
_computing_structure_solution 'SIR97 (Altomare et al., 1999)'
_diffrn_ambient_temperature 100.0(1)
_diffrn_measured_fraction_theta_full 1.000
_diffrn_measured_fraction_theta_max 1.000
_diffrn_measurement_device_type 'Bruker SMART APEX II CCD Platform'
_diffrn_measurement_method 'area detector, \w scans per \f'
_diffrn_radiation_monochromator graphite
_diffrn_radiation_source 'fine-focus sealed tube'
_diffrn_radiation_type MoK\a
_diffrn_radiation_wavelength 0.71073
_diffrn_reflns_av_R_equivalents 0.1494
_diffrn_reflns_av_sigmaI/netI 0.1069
_diffrn_reflns_limit_h_max 13
_diffrn_reflns_limit_h_min -13
_diffrn_reflns_limit_k_max 43
_diffrn_reflns_limit_k_min -43
_diffrn_reflns_limit_l_max 15
_diffrn_reflns_limit_l_min -15
_diffrn_reflns_number 52756
_diffrn_reflns_theta_full 26.37
_diffrn_reflns_theta_max 26.37
_diffrn_reflns_theta_min 1.78
_exptl_absorpt_coefficient_mu 0.374
_exptl_absorpt_correction_T_max 0.9707
_exptl_absorpt_correction_T_min 0.9156
_exptl_absorpt_correction_type multi-scan
_exptl_absorpt_process_details 'SADABS (Sheldrick, 2007)'
_exptl_crystal_colour red
_exptl_crystal_density_diffrn 1.139
_exptl_crystal_density_method 'not measured'
_exptl_crystal_description block
_exptl_crystal_F_000 1668
_exptl_crystal_size_max 0.24
_exptl_crystal_size_mid 0.16
_exptl_crystal_size_min 0.08
_refine_diff_density_max 1.417
_refine_diff_density_min -0.667
_refine_diff_density_rms 0.099
_refine_ls_extinction_method none
_refine_ls_goodness_of_fit_ref 1.032
_refine_ls_hydrogen_treatment constr
_refine_ls_matrix_type full
_refine_ls_number_parameters 490
_refine_ls_number_reflns 9108
_refine_ls_number_restraints 0
_refine_ls_restrained_S_all 1.032
_refine_ls_R_factor_all 0.1377
_refine_ls_R_factor_gt 0.0748
_refine_ls_shift/su_max 0.000
_refine_ls_shift/su_mean 0.000
_refine_ls_structure_factor_coef Fsqd
_refine_ls_weighting_details 'calc w=1/[\s^2^(Fo^2^)+(0.1050P)^2^+5.1324P] where P=(Fo^2^+2Fc^2^)/3'
_refine_ls_weighting_scheme calc
_refine_ls_wR_factor_gt 0.1800
_refine_ls_wR_factor_ref 0.2190
_reflns_number_gt 5468
_reflns_number_total 9108
_reflns_threshold_expression >2sigma(I)
_cod_data_source_file om400379p_si_002.cif
_cod_data_source_block holrc10
_cod_database_code 4089536

loop_
_symmetry_equiv_pos_as_xyz
'x, y, z'
'-x+1/2, y+1/2, -z+1/2'
'-x, -y, -z'
'x-1/2, -y-1/2, z-1/2'

loop_
_atom_site_label
_atom_site_type_symbol
_atom_site_fract_x
_atom_site_fract_y
_atom_site_fract_z
_atom_site_U_iso_or_equiv
_atom_site_adp_type
_atom_site_occupancy
_atom_site_symmetry_multiplicity
_atom_site_calc_flag
_atom_site_refinement_flags
Fe1 Fe 0.32501(6) 0.134976(18) 0.79631(5) 0.01982(18) Uani 1 1 d .
N11 N 0.2910(3) 0.08229(10) 0.7446(3) 0.0168(7) Uani 1 1 d .
N21 N 0.2206(3) 0.13222(10) 0.9239(3) 0.0176(7) Uani 1 1 d .
N14 N 0.5503(4) 0.17528(11) 0.6768(3) 0.0284(9) Uani 1 1 d .
C11 C 0.1585(4) 0.01905(12) 0.7342(4) 0.0231(10) Uani 1 1 d .
C21 C 0.2029(4) 0.05954(12) 0.7820(3) 0.0196(9) Uani 1 1 d .
C31 C 0.1375(4) 0.07035(12) 0.8688(3) 0.0181(9) Uani 1 1 d .
H31A H 0.0722 0.0528 0.8822 0.022 Uiso 1 1 calc R
C41 C 0.1481(4) 0.10209(12) 0.9413(3) 0.0179(9) Uani 1 1 d .
C51 C 0.0698(4) 0.09615(12) 1.0406(3) 0.0190(9) Uani 1 1 d .
C61 C 0.0160(4) 0.02168(14) 0.6913(4) 0.0299(11) Uani 1 1 d .
H61A H -0.0140 -0.0033 0.6613 0.045 Uiso 1 1 calc R
H61B H 0.0028 0.0412 0.6333 0.045 Uiso 1 1 calc R
H61C H -0.0318 0.0288 0.7519 0.045 Uiso 1 1 calc R
C71 C 0.2244(5) 0.00238(13) 0.6390(4) 0.0324(11) Uani 1 1 d .
H71A H 0.1876 -0.0228 0.6180 0.049 Uiso 1 1 calc R
H71B H 0.3161 -0.0004 0.6630 0.049 Uiso 1 1 calc R
H71C H 0.2113 0.0198 0.5756 0.049 Uiso 1 1 calc R
C81 C 0.1803(5) -0.01120(13) 0.8265(4) 0.0289(11) Uani 1 1 d .
H81A H 0.1560 -0.0366 0.7963 0.043 Uiso 1 1 calc R
H81B H 0.1280 -0.0048 0.8847 0.043 Uiso 1 1 calc R
H81C H 0.2707 -0.0114 0.8571 0.043 Uiso 1 1 calc R
C91 C 0.1244(4) 0.06053(13) 1.1028(4) 0.0248(10) Uani 1 1 d .
H91A H 0.0790 0.0561 1.1668 0.037 Uiso 1 1 calc R
H91B H 0.2154 0.0645 1.1276 0.037 Uiso 1 1 calc R
H91C H 0.1137 0.0381 1.0540 0.037 Uiso 1 1 calc R
C101 C -0.0726(4) 0.08958(13) 0.9953(4) 0.0251(10) Uani 1 1 d .
H10A H -0.1227 0.0865 1.0569 0.038 Uiso 1 1 calc R
H10B H -0.0804 0.0664 0.9496 0.038 Uiso 1 1 calc R
H10C H -0.1046 0.1118 0.9507 0.038 Uiso 1 1 calc R
C111 C 0.0699(4) 0.12839(12) 1.1265(3) 0.0234(10) Uani 1 1 d .
H11A H 0.0191 0.1204 1.1843 0.035 Uiso 1 1 calc R
H11B H 0.0329 0.1517 1.0908 0.035 Uiso 1 1 calc R
H11C H 0.1579 0.1336 1.1593 0.035 Uiso 1 1 calc R
C12 C 0.3765(4) 0.06947(12) 0.6684(3) 0.0191(9) Uani 1 1 d .
C22 C 0.4837(4) 0.04763(12) 0.7086(4) 0.0216(9) Uani 1 1 d .
C32 C 0.5670(4) 0.03642(13) 0.6347(4) 0.0256(10) Uani 1 1 d .
H32A H 0.6400 0.0214 0.6597 0.031 Uiso 1 1 calc R
C42 C 0.5440(5) 0.04705(13) 0.5252(4) 0.0303(11) Uani 1 1 d .
H42A H 0.6009 0.0389 0.4755 0.036 Uiso 1 1 calc R
C52 C 0.4405(4) 0.06908(13) 0.4875(4) 0.0261(10) Uani 1 1 d .
H52A H 0.4273 0.0764 0.4122 0.031 Uiso 1 1 calc R
C62 C 0.3536(4) 0.08105(12) 0.5581(3) 0.0201(9) Uani 1 1 d .
C72 C 0.5118(4) 0.03647(13) 0.8296(4) 0.0275(10) Uani 1 1 d .
H72A H 0.4294 0.0376 0.8620 0.033 Uiso 1 1 calc R
C82 C 0.5649(6) -0.00387(15) 0.8471(5) 0.0470(15) Uani 1 1 d .
H82A H 0.5113 -0.0219 0.8001 0.070 Uiso 1 1 calc R
H82B H 0.5654 -0.0112 0.9245 0.070 Uiso 1 1 calc R
H82C H 0.6523 -0.0046 0.8280 0.070 Uiso 1 1 calc R
C92 C 0.6028(5) 0.06574(16) 0.8910(4) 0.0414(13) Uani 1 1 d .
H92A H 0.5656 0.0915 0.8814 0.062 Uiso 1 1 calc R
H92B H 0.6848 0.0652 0.8612 0.062 Uiso 1 1 calc R
H92C H 0.6164 0.0593 0.9695 0.062 Uiso 1 1 calc R
C102 C 0.2383(4) 0.10483(13) 0.5125(4) 0.0267(10) Uani 1 1 d .
H10D H 0.1849 0.1092 0.5733 0.032 Uiso 1 1 calc R
C112 C 0.1561(5) 0.08392(16) 0.4191(4) 0.0363(12) Uani 1 1 d .
H11D H 0.1208 0.0605 0.4478 0.054 Uiso 1 1 calc R
H11E H 0.2088 0.0771 0.3614 0.054 Uiso 1 1 calc R
H11F H 0.0861 0.1007 0.3881 0.054 Uiso 1 1 calc R
C122 C 0.2781(5) 0.14406(14) 0.4721(5) 0.0393(13) Uani 1 1 d .
H12A H 0.2017 0.1589 0.4449 0.059 Uiso 1 1 calc R
H12B H 0.3310 0.1405 0.4125 0.059 Uiso 1 1 calc R
H12C H 0.3272 0.1579 0.5332 0.059 Uiso 1 1 calc R
C13 C 0.2365(4) 0.16551(12) 0.9941(3) 0.0188(9) Uani 1 1 d .
C23 C 0.1464(4) 0.19543(12) 0.9810(3) 0.0202(9) Uani 1 1 d .
C33 C 0.1673(4) 0.22767(13) 1.0483(4) 0.0263(10) Uani 1 1 d .
H33A H 0.1067 0.2480 1.0415 0.032 Uiso 1 1 calc R
C43 C 0.2749(5) 0.23049(14) 1.1248(4) 0.0291(11) Uani 1 1 d .
H43A H 0.2880 0.2527 1.1699 0.035 Uiso 1 1 calc R
C53 C 0.3633(5) 0.20114(14) 1.1359(4) 0.0281(11) Uani 1 1 d .
H53A H 0.4368 0.2035 1.1890 0.034 Uiso 1 1 calc R
C63 C 0.3475(4) 0.16820(13) 1.0712(3) 0.0218(9) Uani 1 1 d .
C73 C 0.0275(4) 0.19320(13) 0.8960(3) 0.0231(10) Uani 1 1 d .
H73A H 0.0063 0.1654 0.8834 0.028 Uiso 1 1 calc R
C83 C -0.0895(5) 0.21282(15) 0.9335(4) 0.0327(11) Uani 1 1 d .
H83A H -0.1042 0.2026 1.0055 0.049 Uiso 1 1 calc R
H83B H -0.1646 0.2078 0.8797 0.049 Uiso 1 1 calc R
H83C H -0.0746 0.2406 0.9393 0.049 Uiso 1 1 calc R
C93 C 0.0546(5) 0.21039(14) 0.7852(4) 0.0315(11) Uani 1 1 d .
H93A H 0.1260 0.1966 0.7590 0.047 Uiso 1 1 calc R
H93B H 0.0767 0.2376 0.7952 0.047 Uiso 1 1 calc R
H93C H -0.0216 0.2079 0.7310 0.047 Uiso 1 1 calc R
C103 C 0.4463(4) 0.13609(13) 1.0882(3) 0.0242(9) Uani 1 1 d .
H10E H 0.4170 0.1147 1.0365 0.029 Uiso 1 1 calc R
C113 C 0.4563(5) 0.12028(16) 1.2060(4) 0.0363(12) Uani 1 1 d .
H11G H 0.3728 0.1104 1.2200 0.054 Uiso 1 1 calc R
H11H H 0.4831 0.1409 1.2585 0.054 Uiso 1 1 calc R
H11I H 0.5192 0.0995 1.2147 0.054 Uiso 1 1 calc R
C123 C 0.5771(5) 0.14882(15) 1.0633(4) 0.0323(11) Uani 1 1 d .
H12D H 0.5726 0.1557 0.9852 0.048 Uiso 1 1 calc R
H12E H 0.6384 0.1278 1.0798 0.048 Uiso 1 1 calc R
H12F H 0.6050 0.1712 1.1087 0.048 Uiso 1 1 calc R
N24 N 0.3767(4) 0.18623(10) 0.7833(3) 0.0268(9) Uani 1 1 d .
C24 C 0.6313(4) 0.14553(13) 0.6380(4) 0.0231(10) Uani 1 1 d .
H24A H 0.5860 0.1202 0.6356 0.028 Uiso 1 1 calc R
C14 C 0.4589(4) 0.16815(13) 0.7317(4) 0.0240(10) Uani 1 1 d .
C34 C 0.6605(5) 0.15600(14) 0.5231(4) 0.0285(11) Uani 1 1 d .
H34A H 0.6964 0.1823 0.5245 0.034 Uiso 1 1 calc R
H34B H 0.5800 0.1560 0.4718 0.034 Uiso 1 1 calc R
C44 C 0.7550(5) 0.12816(14) 0.4802(4) 0.0337(12) Uani 1 1 d .
H44A H 0.7152 0.1025 0.4695 0.040 Uiso 1 1 calc R
H44B H 0.7760 0.1372 0.4079 0.040 Uiso 1 1 calc R
C54 C 0.8768(5) 0.12517(15) 0.5605(4) 0.0358(12) Uani 1 1 d .
H54A H 0.9332 0.1054 0.5342 0.043 Uiso 1 1 calc R
H54B H 0.9227 0.1500 0.5630 0.043 Uiso 1 1 calc R
C64 C 0.8487(5) 0.11478(15) 0.6755(4) 0.0367(12) Uani 1 1 d .
H64A H 0.9294 0.1147 0.7264 0.044 Uiso 1 1 calc R
H64B H 0.8120 0.0886 0.6746 0.044 Uiso 1 1 calc R
C74 C 0.7556(4) 0.14305(14) 0.7169(4) 0.0286(11) Uani 1 1 d .
H74A H 0.7957 0.1688 0.7247 0.034 Uiso 1 1 calc R
H74B H 0.7363 0.1348 0.7905 0.034 Uiso 1 1 calc R
C84 C 0.3835(4) 0.22641(12) 0.8211(4) 0.0238(10) Uani 1 1 d .
H84A H 0.3146 0.2304 0.8691 0.029 Uiso 1 1 calc R
C94 C 0.3567(4) 0.25322(13) 0.7220(4) 0.0245(10) Uani 1 1 d .
H94A H 0.4231 0.2497 0.6725 0.029 Uiso 1 1 calc R
H94B H 0.2729 0.2468 0.6802 0.029 Uiso 1 1 calc R
C104 C 0.3561(5) 0.29479(13) 0.7595(4) 0.0290(11) Uani 1 1 d .
H10F H 0.2844 0.2988 0.8033 0.035 Uiso 1 1 calc R
H10G H 0.3424 0.3118 0.6942 0.035 Uiso 1 1 calc R
C114 C 0.4817(5) 0.30556(13) 0.8291(4) 0.0284(11) Uani 1 1 d .
H11J H 0.4761 0.3322 0.8568 0.034 Uiso 1 1 calc R
H11K H 0.5523 0.3045 0.7830 0.034 Uiso 1 1 calc R
C124 C 0.5094(5) 0.27785(14) 0.9265(4) 0.0334(11) Uani 1 1 d .
H12G H 0.5935 0.2842 0.9681 0.040 Uiso 1 1 calc R
H12H H 0.4436 0.2811 0.9767 0.040 Uiso 1 1 calc R
C134 C 0.5102(5) 0.23631(13) 0.8883(4) 0.0295(11) Uani 1 1 d .
H13A H 0.5806 0.2324 0.8429 0.035 Uiso 1 1 calc R
H13B H 0.5251 0.2191 0.9530 0.035 Uiso 1 1 calc R

loop_
_atom_site_aniso_label
_atom_site_aniso_U_11
_atom_site_aniso_U_22
_atom_site_aniso_U_33
_atom_site_aniso_U_23
_atom_site_aniso_U_13
_atom_site_aniso_U_12
Fe1 0.0256(3) 0.0153(3) 0.0192(3) -0.0023(3) 0.0054(2) -0.0035(3)
N11 0.0171(18) 0.0176(18) 0.0161(17) -0.0013(15) 0.0040(14) 0.0013(14)
N21 0.0204(18) 0.0154(18) 0.0165(17) -0.0033(15) 0.0010(13) -0.0002(14)
N14 0.030(2) 0.024(2) 0.034(2) -0.0022(18) 0.0118(18) -0.0026(17)
C11 0.028(2) 0.018(2) 0.024(2) -0.0047(18) 0.0058(18) -0.0028(18)
C21 0.021(2) 0.017(2) 0.021(2) 0.0014(18) 0.0004(17) 0.0006(17)
C31 0.022(2) 0.015(2) 0.018(2) 0.0017(17) 0.0026(17) -0.0036(16)
C41 0.018(2) 0.017(2) 0.019(2) 0.0010(17) 0.0009(16) 0.0034(17)
C51 0.023(2) 0.017(2) 0.017(2) 0.0011(17) 0.0045(17) -0.0006(17)
C61 0.032(3) 0.022(2) 0.035(3) -0.010(2) 0.001(2) -0.003(2)
C71 0.047(3) 0.018(2) 0.034(3) -0.010(2) 0.014(2) -0.008(2)
C81 0.043(3) 0.016(2) 0.029(3) -0.001(2) 0.008(2) -0.004(2)
C91 0.029(3) 0.020(2) 0.025(2) 0.0023(19) 0.0037(19) -0.0037(19)
C101 0.025(2) 0.028(3) 0.023(2) 0.002(2) 0.0061(18) 0.0010(19)
C111 0.034(3) 0.021(2) 0.016(2) -0.0008(18) 0.0075(18) -0.0011(18)
C12 0.023(2) 0.013(2) 0.022(2) -0.0034(17) 0.0061(17) -0.0034(17)
C22 0.022(2) 0.016(2) 0.027(2) -0.0012(18) 0.0051(18) -0.0018(17)
C32 0.024(2) 0.018(2) 0.036(3) -0.001(2) 0.007(2) -0.0002(18)
C42 0.030(3) 0.023(3) 0.041(3) -0.007(2) 0.016(2) -0.001(2)
C52 0.034(3) 0.024(2) 0.021(2) -0.0076(19) 0.0090(19) -0.005(2)
C62 0.022(2) 0.020(2) 0.018(2) -0.0034(18) 0.0003(17) -0.0036(17)
C72 0.028(3) 0.022(2) 0.032(3) 0.010(2) 0.003(2) 0.0024(19)
C82 0.063(4) 0.032(3) 0.046(3) 0.019(3) 0.007(3) 0.020(3)
C92 0.046(3) 0.045(3) 0.030(3) 0.008(2) -0.005(2) -0.008(3)
C102 0.030(3) 0.030(3) 0.019(2) -0.003(2) 0.0019(19) 0.003(2)
C112 0.039(3) 0.039(3) 0.029(3) 0.000(2) -0.005(2) -0.004(2)
C122 0.043(3) 0.030(3) 0.042(3) -0.001(2) -0.007(2) 0.008(2)
C13 0.026(2) 0.018(2) 0.013(2) -0.0035(17) 0.0041(17) -0.0026(17)
C23 0.023(2) 0.020(2) 0.018(2) -0.0001(18) 0.0049(17) -0.0036(17)
C33 0.031(3) 0.018(2) 0.031(3) -0.001(2) 0.008(2) -0.0001(19)
C43 0.040(3) 0.023(2) 0.024(2) -0.012(2) 0.005(2) -0.007(2)
C53 0.033(3) 0.029(3) 0.021(2) -0.004(2) 0.0003(19) -0.009(2)
C63 0.028(2) 0.023(2) 0.015(2) -0.0002(18) 0.0040(17) -0.0039(18)
C73 0.028(2) 0.021(2) 0.020(2) 0.0016(18) 0.0014(18) 0.0004(18)
C83 0.031(3) 0.032(3) 0.035(3) -0.004(2) 0.004(2) 0.004(2)
C93 0.029(3) 0.032(3) 0.031(3) 0.010(2) -0.002(2) 0.000(2)
C103 0.028(2) 0.024(2) 0.019(2) -0.0018(19) -0.0024(17) -0.0002(19)
C113 0.041(3) 0.035(3) 0.030(3) 0.009(2) -0.003(2) -0.002(2)
C123 0.031(3) 0.032(3) 0.033(3) -0.001(2) 0.001(2) 0.000(2)
N24 0.036(2) 0.0128(19) 0.035(2) -0.0038(17) 0.0153(18) -0.0049(16)
C24 0.023(2) 0.022(2) 0.025(2) -0.0015(19) 0.0067(18) -0.0014(18)
C14 0.032(3) 0.018(2) 0.022(2) 0.0002(19) 0.0043(19) -0.0054(19)
C34 0.031(3) 0.030(3) 0.026(2) 0.002(2) 0.006(2) 0.000(2)
C44 0.041(3) 0.034(3) 0.029(3) 0.000(2) 0.017(2) -0.001(2)
C54 0.037(3) 0.031(3) 0.043(3) 0.005(2) 0.017(2) 0.006(2)
C64 0.033(3) 0.033(3) 0.044(3) 0.011(2) 0.005(2) 0.007(2)
C74 0.032(3) 0.030(3) 0.025(2) 0.001(2) 0.0057(19) -0.004(2)
C84 0.030(2) 0.018(2) 0.024(2) -0.0046(19) 0.0062(19) -0.0015(19)
C94 0.028(2) 0.024(2) 0.022(2) -0.0009(19) 0.0025(18) -0.0013(19)
C104 0.036(3) 0.017(2) 0.035(3) 0.006(2) 0.008(2) 0.002(2)
C114 0.036(3) 0.018(2) 0.031(3) 0.002(2) 0.004(2) -0.005(2)
C124 0.045(3) 0.027(3) 0.029(3) 0.001(2) 0.004(2) -0.009(2)
C134 0.035(3) 0.021(2) 0.032(3) 0.004(2) 0.002(2) -0.001(2)

loop_
_atom_type_symbol
_atom_type_description
_atom_type_scat_dispersion_real
_atom_type_scat_dispersion_imag
_atom_type_scat_source
C C 0.0033 0.0016 'International Tables Vol C Tables 4.2.6.8 and 6.1.1.4'
H H 0.0000 0.0000 'International Tables Vol C Tables 4.2.6.8 and 6.1.1.4'
N N 0.0061 0.0033 'International Tables Vol C Tables 4.2.6.8 and 6.1.1.4'
Fe Fe 0.3463 0.8444 'International Tables Vol C Tables 4.2.6.8 and 6.1.1.4'

loop_
_geom_angle_atom_site_label_1
_geom_angle_atom_site_label_2
_geom_angle_atom_site_label_3
_geom_angle
N24 Fe1 N11 154.88(16)
N24 Fe1 N21 107.61(15)
N11 Fe1 N21 96.30(14)
N24 Fe1 C14 38.16(16)
N11 Fe1 C14 120.52(16)
N21 Fe1 C14 142.17(16)
C21 N11 C12 123.5(3)
C21 N11 Fe1 123.2(3)
C12 N11 Fe1 113.2(3)
C41 N21 C13 124.4(3)
C41 N21 Fe1 122.7(3)
C13 N21 Fe1 112.9(3)
C14 N14 C24 123.3(4)
C61 C11 C81 109.9(4)
C61 C11 C71 106.3(4)
C81 C11 C71 104.9(4)
C61 C11 C21 107.9(3)
C81 C11 C21 109.2(3)
C71 C11 C21 118.4(4)
N11 C21 C31 122.1(4)
N11 C21 C11 125.9(4)
C31 C21 C11 111.9(4)
C21 C31 C41 133.1(4)
C21 C31 H31A 113.4
C41 C31 H31A 113.4
N21 C41 C31 121.2(4)
N21 C41 C51 126.7(4)
C31 C41 C51 112.1(3)
C91 C51 C111 106.4(3)
C91 C51 C101 110.2(3)
C111 C51 C101 105.6(3)
C91 C51 C41 106.9(3)
C111 C51 C41 118.6(3)
C101 C51 C41 108.9(3)
C11 C61 H61A 109.5
C11 C61 H61B 109.5
H61A C61 H61B 109.5
C11 C61 H61C 109.5
H61A C61 H61C 109.5
H61B C61 H61C 109.5
C11 C71 H71A 109.5
C11 C71 H71B 109.5
H71A C71 H71B 109.5
C11 C71 H71C 109.5
H71A C71 H71C 109.5
H71B C71 H71C 109.5
C11 C81 H81A 109.5
C11 C81 H81B 109.5
H81A C81 H81B 109.5
C11 C81 H81C 109.5
H81A C81 H81C 109.5
H81B C81 H81C 109.5
C51 C91 H91A 109.5
C51 C91 H91B 109.5
H91A C91 H91B 109.5
C51 C91 H91C 109.5
H91A C91 H91C 109.5
H91B C91 H91C 109.5
C51 C101 H10A 109.5
C51 C101 H10B 109.5
H10A C101 H10B 109.5
C51 C101 H10C 109.5
H10A C101 H10C 109.5
H10B C101 H10C 109.5
C51 C111 H11A 109.5
C51 C111 H11B 109.5
H11A C111 H11B 109.5
C51 C111 H11C 109.5
H11A C111 H11C 109.5
H11B C111 H11C 109.5
C62 C12 C22 121.9(4)
C62 C12 N11 119.1(4)
C22 C12 N11 118.9(4)
C32 C22 C12 118.1(4)
C32 C22 C72 119.9(4)
C12 C22 C72 122.0(4)
C42 C32 C22 120.4(4)
C42 C32 H32A 119.8
C22 C32 H32A 119.8
C52 C42 C32 120.9(4)
C52 C42 H42A 119.6
C32 C42 H42A 119.6
C42 C52 C62 121.1(4)
C42 C52 H52A 119.5
C62 C52 H52A 119.5
C12 C62 C52 117.5(4)
C12 C62 C102 123.0(4)
C52 C62 C102 119.4(4)
C82 C72 C22 113.3(4)
C82 C72 C92 110.5(4)
C22 C72 C92 109.9(4)
C82 C72 H72A 107.7
C22 C72 H72A 107.7
C92 C72 H72A 107.7
C72 C82 H82A 109.5
C72 C82 H82B 109.5
H82A C82 H82B 109.5
C72 C82 H82C 109.5
H82A C82 H82C 109.5
H82B C82 H82C 109.5
C72 C92 H92A 109.5
C72 C92 H92B 109.5
H92A C92 H92B 109.5
C72 C92 H92C 109.5
H92A C92 H92C 109.5
H92B C92 H92C 109.5
C62 C102 C122 111.5(4)
C62 C102 C112 111.6(4)
C122 C102 C112 109.7(4)
C62 C102 H10D 108.0
C122 C102 H10D 108.0
C112 C102 H10D 108.0
C102 C112 H11D 109.5
C102 C112 H11E 109.5
H11D C112 H11E 109.5
C102 C112 H11F 109.5
H11D C112 H11F 109.5
H11E C112 H11F 109.5
C102 C122 H12A 109.5
C102 C122 H12B 109.5
H12A C122 H12B 109.5
C102 C122 H12C 109.5
H12A C122 H12C 109.5
H12B C122 H12C 109.5
C23 C13 C63 121.3(4)
C23 C13 N21 120.2(4)
C63 C13 N21 118.5(4)
C33 C23 C13 118.4(4)
C33 C23 C73 119.9(4)
C13 C23 C73 121.7(4)
C43 C33 C23 120.9(4)
C43 C33 H33A 119.5
C23 C33 H33A 119.5
C53 C43 C33 120.2(4)
C53 C43 H43A 119.9
C33 C43 H43A 119.9
C43 C53 C63 121.6(4)
C43 C53 H53A 119.2
C63 C53 H53A 119.2
C53 C63 C13 117.7(4)
C53 C63 C103 119.7(4)
C13 C63 C103 122.5(4)
C23 C73 C83 113.4(4)
C23 C73 C93 110.6(4)
C83 C73 C93 109.7(4)
C23 C73 H73A 107.6
C83 C73 H73A 107.6
C93 C73 H73A 107.6
C73 C83 H83A 109.5
C73 C83 H83B 109.5
H83A C83 H83B 109.5
C73 C83 H83C 109.5
H83A C83 H83C 109.5
H83B C83 H83C 109.5
C73 C93 H93A 109.5
C73 C93 H93B 109.5
H93A C93 H93B 109.5
C73 C93 H93C 109.5
H93A C93 H93C 109.5
H93B C93 H93C 109.5
C123 C103 C63 112.5(4)
C123 C103 C113 109.7(4)
C63 C103 C113 110.8(4)
C123 C103 H10E 107.9
C63 C103 H10E 107.9
C113 C103 H10E 107.9
C103 C113 H11G 109.5
C103 C113 H11H 109.5
H11G C113 H11H 109.5
C103 C113 H11I 109.5
H11G C113 H11I 109.5
H11H C113 H11I 109.5
C103 C123 H12D 109.5
C103 C123 H12E 109.5
H12D C123 H12E 109.5
C103 C123 H12F 109.5
H12D C123 H12F 109.5
H12E C123 H12F 109.5
C14 N24 C84 127.2(4)
C14 N24 Fe1 78.4(3)
C84 N24 Fe1 151.5(3)
N14 C24 C34 109.1(4)
N14 C24 C74 108.9(4)
C34 C24 C74 109.8(4)
N14 C24 H24A 109.7
C34 C24 H24A 109.7
C74 C24 H24A 109.7
N14 C14 N24 139.7(4)
N14 C14 Fe1 156.7(4)
N24 C14 Fe1 63.4(2)
C24 C34 C44 112.5(4)
C24 C34 H34A 109.1
C44 C34 H34A 109.1
C24 C34 H34B 109.1
C44 C34 H34B 109.1
H34A C34 H34B 107.8
C54 C44 C34 110.9(4)
C54 C44 H44A 109.5
C34 C44 H44A 109.5
C54 C44 H44B 109.5
C34 C44 H44B 109.5
H44A C44 H44B 108.1
C64 C54 C44 111.6(4)
C64 C54 H54A 109.3
C44 C54 H54A 109.3
C64 C54 H54B 109.3
C44 C54 H54B 109.3
H54A C54 H54B 108.0
C54 C64 C74 111.4(4)
C54 C64 H64A 109.4
C74 C64 H64A 109.4
C54 C64 H64B 109.4
C74 C64 H64B 109.4
H64A C64 H64B 108.0
C64 C74 C24 111.3(4)
C64 C74 H74A 109.4
C24 C74 H74A 109.4
C64 C74 H74B 109.4
C24 C74 H74B 109.4
H74A C74 H74B 108.0
N24 C84 C134 113.0(4)
N24 C84 C94 109.5(4)
C134 C84 C94 110.7(4)
N24 C84 H84A 107.8
C134 C84 H84A 107.8
C94 C84 H84A 107.8
C104 C94 C84 110.4(4)
C104 C94 H94A 109.6
C84 C94 H94A 109.6
C104 C94 H94B 109.6
C84 C94 H94B 109.6
H94A C94 H94B 108.1
C94 C104 C114 111.4(4)
C94 C104 H10F 109.3
C114 C104 H10F 109.3
C94 C104 H10G 109.3
C114 C104 H10G 109.3
H10F C104 H10G 108.0
C104 C114 C124 110.3(4)
C104 C114 H11J 109.6
C124 C114 H11J 109.6
C104 C114 H11K 109.6
C124 C114 H11K 109.6
H11J C114 H11K 108.1
C134 C124 C114 111.5(4)
C134 C124 H12G 109.3
C114 C124 H12G 109.3
C134 C124 H12H 109.3
C114 C124 H12H 109.3
H12G C124 H12H 108.0
C84 C134 C124 110.1(4)
C84 C134 H13A 109.6
C124 C134 H13A 109.6
C84 C134 H13B 109.6
C124 C134 H13B 109.6
H13A C134 H13B 108.2

loop_
_geom_bond_atom_site_label_1
_geom_bond_atom_site_label_2
_geom_bond_distance
Fe1 N24 1.878(4)
Fe1 N11 1.958(4)
Fe1 N21 2.023(3)
Fe1 C14 2.057(4)
N11 C21 1.344(5)
N11 C12 1.447(5)
N21 C41 1.331(5)
N21 C13 1.439(5)
N14 C14 1.267(6)
N14 C24 1.459(6)
C11 C61 1.531(6)
C11 C81 1.540(6)
C11 C71 1.542(6)
C11 C21 1.574(6)
C21 C31 1.390(6)
C31 C41 1.412(6)
C31 H31A 0.9500
C41 C51 1.567(6)
C51 C91 1.529(6)
C51 C111 1.538(6)
C51 C101 1.551(6)
C61 H61A 0.9800
C61 H61B 0.9800
C61 H61C 0.9800
C71 H71A 0.9800
C71 H71B 0.9800
C71 H71C 0.9800
C81 H81A 0.9800
C81 H81B 0.9800
C81 H81C 0.9800
C91 H91A 0.9800
C91 H91B 0.9800
C91 H91C 0.9800
C101 H10A 0.9800
C101 H10B 0.9800
C101 H10C 0.9800
C111 H11A 0.9800
C111 H11B 0.9800
C111 H11C 0.9800
C12 C62 1.399(6)
C12 C22 1.400(6)
C22 C32 1.393(6)
C22 C72 1.524(6)
C32 C42 1.381(7)
C32 H32A 0.9500
C42 C52 1.366(7)
C42 H42A 0.9500
C52 C62 1.400(6)
C52 H52A 0.9500
C62 C102 1.518(6)
C72 C82 1.516(6)
C72 C92 1.530(7)
C72 H72A 1.0000
C82 H82A 0.9800
C82 H82B 0.9800
C82 H82C 0.9800
C92 H92A 0.9800
C92 H92B 0.9800
C92 H92C 0.9800
C102 C122 1.528(7)
C102 C112 1.529(6)
C102 H10D 1.0000
C112 H11D 0.9800
C112 H11E 0.9800
C112 H11F 0.9800
C122 H12A 0.9800
C122 H12B 0.9800
C122 H12C 0.9800
C13 C23 1.405(6)
C13 C63 1.412(6)
C23 C33 1.393(6)
C23 C73 1.527(6)
C33 C43 1.380(7)
C33 H33A 0.9500
C43 C53 1.378(7)
C43 H43A 0.9500
C53 C63 1.391(6)
C53 H53A 0.9500
C63 C103 1.524(6)
C73 C83 1.531(6)
C73 C93 1.541(6)
C73 H73A 1.0000
C83 H83A 0.9800
C83 H83B 0.9800
C83 H83C 0.9800
C93 H93A 0.9800
C93 H93B 0.9800
C93 H93C 0.9800
C103 C123 1.517(6)
C103 C113 1.534(6)
C103 H10E 1.0000
C113 H11G 0.9800
C113 H11H 0.9800
C113 H11I 0.9800
C123 H12D 0.9800
C123 H12E 0.9800
C123 H12F 0.9800
N24 C14 1.297(6)
N24 C84 1.471(5)
C24 C34 1.521(6)
C24 C74 1.530(6)
C24 H24A 1.0000
C34 C44 1.529(6)
C34 H34A 0.9900
C34 H34B 0.9900
C44 C54 1.520(7)
C44 H44A 0.9900
C44 H44B 0.9900
C54 C64 1.518(7)
C54 H54A 0.9900
C54 H54B 0.9900
C64 C74 1.521(7)
C64 H64A 0.9900
C64 H64B 0.9900
C74 H74A 0.9900
C74 H74B 0.9900
C84 C134 1.518(6)
C84 C94 1.528(6)
C84 H84A 1.0000
C94 C104 1.518(6)
C94 H94A 0.9900
C94 H94B 0.9900
C104 C114 1.528(7)
C104 H10F 0.9900
C104 H10G 0.9900
C114 C124 1.533(6)
C114 H11J 0.9900
C114 H11K 0.9900
C124 C134 1.520(7)
C124 H12G 0.9900
C124 H12H 0.9900
C134 H13A 0.9900
C134 H13B 0.9900

loop_
_geom_torsion_atom_site_label_1
_geom_torsion_atom_site_label_2
_geom_torsion_atom_site_label_3
_geom_torsion_atom_site_label_4
_geom_torsion
N24 Fe1 N11 C21 -151.8(4)
N21 Fe1 N11 C21 10.5(3)
C14 Fe1 N11 C21 -178.6(3)
N24 Fe1 N11 C12 32.5(5)
N21 Fe1 N11 C12 -165.2(3)
C14 Fe1 N11 C12 5.7(3)
N24 Fe1 N21 C41 165.8(3)
N11 Fe1 N21 C41 -6.4(3)
C14 Fe1 N21 C41 -173.6(3)
N24 Fe1 N21 C13 -15.9(3)
N11 Fe1 N21 C13 171.9(3)
C14 Fe1 N21 C13 4.7(4)
C12 N11 C21 C31 168.7(4)
Fe1 N11 C21 C31 -6.6(6)
C12 N11 C21 C11 -12.8(6)
Fe1 N11 C21 C11 171.9(3)
C61 C11 C21 N11 -117.8(4)
C81 C11 C21 N11 122.7(4)
C71 C11 C21 N11 2.8(6)
C61 C11 C21 C31 60.9(5)
C81 C11 C21 C31 -58.6(5)
C71 C11 C21 C31 -178.5(4)
N11 C21 C31 C41 -5.8(7)
C11 C21 C31 C41 175.5(4)
C13 N21 C41 C31 -179.8(4)
Fe1 N21 C41 C31 -1.7(5)
C13 N21 C41 C51 -1.7(6)
Fe1 N21 C41 C51 176.5(3)
C21 C31 C41 N21 10.4(7)
C21 C31 C41 C51 -168.0(4)
N21 C41 C51 C91 -117.7(4)
C31 C41 C51 C91 60.6(4)
N21 C41 C51 C111 2.5(6)
C31 C41 C51 C111 -179.2(4)
N21 C41 C51 C101 123.2(4)
C31 C41 C51 C101 -58.5(4)
C21 N11 C12 C62 104.8(5)
Fe1 N11 C12 C62 -79.4(4)
C21 N11 C12 C22 -78.7(5)
Fe1 N11 C12 C22 97.0(4)
C62 C12 C22 C32 -1.9(6)
N11 C12 C22 C32 -178.2(4)
C62 C12 C22 C72 177.3(4)
N11 C12 C22 C72 1.0(6)
C12 C22 C32 C42 0.6(6)
C72 C22 C32 C42 -178.6(4)
C22 C32 C42 C52 0.8(7)
C32 C42 C52 C62 -1.0(7)
C22 C12 C62 C52 1.7(6)
N11 C12 C62 C52 178.0(4)
C22 C12 C62 C102 -179.8(4)
N11 C12 C62 C102 -3.5(6)
C42 C52 C62 C12 -0.2(6)
C42 C52 C62 C102 -178.8(4)
C32 C22 C72 C82 -39.2(6)
C12 C22 C72 C82 141.6(5)
C32 C22 C72 C92 84.9(5)
C12 C22 C72 C92 -94.3(5)
C12 C62 C102 C122 116.5(5)
C52 C62 C102 C122 -65.1(5)
C12 C62 C102 C112 -120.5(5)
C52 C62 C102 C112 57.9(6)
C41 N21 C13 C23 -83.9(5)
Fe1 N21 C13 C23 97.8(4)
C41 N21 C13 C63 99.7(5)
Fe1 N21 C13 C63 -78.7(4)
C63 C13 C23 C33 -1.7(6)
N21 C13 C23 C33 -178.0(4)
C63 C13 C23 C73 178.5(4)
N21 C13 C23 C73 2.2(6)
C13 C23 C33 C43 1.1(6)
C73 C23 C33 C43 -179.2(4)
C23 C33 C43 C53 -0.3(7)
C33 C43 C53 C63 0.2(7)
C43 C53 C63 C13 -0.8(7)
C43 C53 C63 C103 -178.6(4)
C23 C13 C63 C53 1.6(6)
N21 C13 C63 C53 178.0(4)
C23 C13 C63 C103 179.3(4)
N21 C13 C63 C103 -4.3(6)
C33 C23 C73 C83 -33.8(6)
C13 C23 C73 C83 145.9(4)
C33 C23 C73 C93 89.9(5)
C13 C23 C73 C93 -90.4(5)
C53 C63 C103 C123 -63.2(5)
C13 C63 C103 C123 119.1(5)
C53 C63 C103 C113 60.1(5)
C13 C63 C103 C113 -117.6(5)
N11 Fe1 N24 C14 -39.0(5)
N21 Fe1 N24 C14 159.6(3)
N11 Fe1 N24 C84 164.6(5)
N21 Fe1 N24 C84 3.1(7)
C14 Fe1 N24 C84 -156.5(8)
C14 N14 C24 C34 141.0(5)
C14 N14 C24 C74 -99.1(5)
C24 N14 C14 N24 174.2(5)
C24 N14 C14 Fe1 -14.9(12)
C84 N24 C14 N14 -17.8(10)
Fe1 N24 C14 N14 176.0(7)
C84 N24 C14 Fe1 166.2(5)
N24 Fe1 C14 N14 -173.4(11)
N11 Fe1 C14 N14 -11.5(10)
N21 Fe1 C14 N14 153.7(8)
N11 Fe1 C14 N24 162.0(3)
N21 Fe1 C14 N24 -32.8(4)
N14 C24 C34 C44 174.8(4)
C74 C24 C34 C44 55.5(5)
C24 C34 C44 C54 -54.9(5)
C34 C44 C54 C64 54.1(6)
C44 C54 C64 C74 -55.4(6)
C54 C64 C74 C24 56.5(6)
N14 C24 C74 C64 -175.3(4)
C34 C24 C74 C64 -55.9(5)
C14 N24 C84 C134 -51.2(6)
Fe1 N24 C84 C134 99.4(7)
C14 N24 C84 C94 72.7(6)
Fe1 N24 C84 C94 -136.7(6)
N24 C84 C94 C104 176.9(4)
C134 C84 C94 C104 -57.8(5)
C84 C94 C104 C114 56.5(5)
C94 C104 C114 C124 -55.2(5)
C104 C114 C124 C134 55.6(5)
N24 C84 C134 C124 -178.8(4)
C94 C84 C134 C124 58.0(5)
C114 C124 C134 C84 -57.2(5)
